data_4037702
loop_
_publ_author_name
'Regulska, Elzbieta'
'Ruppert, Heiko'
'Rominger, Frank'
'Romero-Nieto, Carlos'

_publ_section_title
;
 Synthesis of Blue-Luminescent Seven-Membered Phosphorus Heterocycles
;
_journal_name_full 'The Journal of Organic Chemistry'
_journal_paper_doi 10.1021/acs.joc.9b02723
_journal_year 2019
_chemical_formula_sum 'C16 H18 B Br O2'
_chemical_formula_weight 333.02
_chemical_name_common '3 in manuscript'
_space_group_crystal_system orthorhombic
_space_group_IT_number 61
_space_group_name_Hall '-P 2ac 2ab'
_space_group_name_H-M_alt 'P b c a'
_atom_sites_solution_hydrogens geom
_audit_creation_method SHELXL-2016/6
_cell_angle_alpha 90
_cell_angle_beta 90
_cell_angle_gamma 90
_cell_formula_units_Z 8
_cell_length_a 13.1789(4)
_cell_length_b 13.9012(5)
_cell_length_c 16.9206(6)
_cell_measurement_reflns_used 3000
_cell_measurement_temperature 200(2)
_cell_measurement_theta_max 21.31
_cell_measurement_theta_min 2.41
_cell_volume 3099.90(18)
_computing_cell_refinement 'Bruker SAINT'
_computing_data_collection 'Bruker APEX2'
_computing_data_reduction 'Bruker SAINT'
_computing_molecular_graphics 'Bruker SHELXTL'
_computing_publication_material 'Bruker SHELXTL'
_computing_structure_refinement 'SHELXL-2016/6 (Sheldrick, 2016)'
_computing_structure_solution 'SHELXS-97 (Sheldrick 2008)'
_diffrn_ambient_temperature 200(2)
_diffrn_measured_fraction_theta_full 1.000
_diffrn_measured_fraction_theta_max 1.000
_diffrn_measurement_device_type 'Bruker APEX-II Quazar area detector'
_diffrn_measurement_method '\f and \w scans'
_diffrn_radiation_type MoK\a
_diffrn_radiation_wavelength 0.71073
_diffrn_reflns_av_R_equivalents 0.0643
_diffrn_reflns_av_unetI/netI 0.0540
_diffrn_reflns_Laue_measured_fraction_full 1.000
_diffrn_reflns_Laue_measured_fraction_max 1.000
_diffrn_reflns_limit_h_max 15
_diffrn_reflns_limit_h_min -15
_diffrn_reflns_limit_k_max 16
_diffrn_reflns_limit_k_min -16
_diffrn_reflns_limit_l_max 20
_diffrn_reflns_limit_l_min -20
_diffrn_reflns_number 18649
_diffrn_reflns_point_group_measured_fraction_full 1.000
_diffrn_reflns_point_group_measured_fraction_max 1.000
_diffrn_reflns_theta_full 25.033
_diffrn_reflns_theta_max 25.033
_diffrn_reflns_theta_min 2.407
_diffrn_source 'ImuS microsource'
_exptl_absorpt_coefficient_mu 2.650
_exptl_absorpt_correction_T_max 0.8620
_exptl_absorpt_correction_T_min 0.7629
_exptl_absorpt_correction_type multi-scan
_exptl_absorpt_process_details
;
Sheldrick, G. M. (2008). <i>SADABS</i>. University of G\"ottingen, Germany.
;
_exptl_crystal_colour yellow
_exptl_crystal_density_diffrn 1.427
_exptl_crystal_description polyhedron
_exptl_crystal_F_000 1360
_exptl_crystal_size_max 0.070
_exptl_crystal_size_mid 0.070
_exptl_crystal_size_min 0.070
_refine_diff_density_max 0.813
_refine_diff_density_min -0.380
_refine_diff_density_rms 0.087
_refine_ls_extinction_method none
_refine_ls_goodness_of_fit_ref 1.027
_refine_ls_hydrogen_treatment constr
_refine_ls_matrix_type full
_refine_ls_number_parameters 182
_refine_ls_number_reflns 2743
_refine_ls_number_restraints 0
_refine_ls_restrained_S_all 1.027
_refine_ls_R_factor_all 0.0832
_refine_ls_R_factor_gt 0.0555
_refine_ls_shift/su_max 0.001
_refine_ls_shift/su_mean 0.000
_refine_ls_structure_factor_coef Fsqd
_refine_ls_weighting_details 'w=1/[\s^2^(Fo^2^)+(0.0605P)^2^+7.5627P] where P=(Fo^2^+2Fc^2^)/3'
_refine_ls_weighting_scheme calc
_refine_ls_wR_factor_gt 0.1320
_refine_ls_wR_factor_ref 0.1491
_reflns_Friedel_coverage 0.000
_reflns_number_gt 1928
_reflns_number_total 2743
_reflns_threshold_expression 'I > 2\s(I)'
_cod_data_source_file jo9b02723_si_002.cif
_cod_data_source_block crn28
_cod_database_code 4037702
_shelx_shelxl_version_number 2016/6
_shelx_space_group_comment
; 
The symmetry employed for this shelxl refinement is uniquely defined 
by the following loop, which should always be used as a source of 
symmetry information in preference to the above space-group names. 
They are only intended as comments. 
;
_shelx_estimated_absorpt_t_min 0.836
_shelx_estimated_absorpt_t_max 0.836

loop_
_space_group_symop_operation_xyz
'x, y, z'
'-x+1/2, -y, z+1/2'
'-x, y+1/2, -z+1/2'
'x+1/2, -y+1/2, -z'
'-x, -y, -z'
'x-1/2, y, -z-1/2'
'x, -y-1/2, z-1/2'
'-x-1/2, y-1/2, z'

loop_
_atom_site_label
_atom_site_type_symbol
_atom_site_fract_x
_atom_site_fract_y
_atom_site_fract_z
_atom_site_U_iso_or_equiv
_atom_site_adp_type
_atom_site_occupancy
_atom_site_site_symmetry_order
_atom_site_calc_flag
_atom_site_refinement_flags_posn
_atom_site_refinement_flags_adp
Br1 Br 0.54803(4) 0.44490(4) 0.39638(3) 0.0524(2) Uani 1 1 d . .
B1 B 0.5566(4) 0.2324(4) 0.4261(3) 0.0358(13) Uani 1 1 d . .
O1 O 0.6553(2) 0.2097(3) 0.4196(2) 0.0516(10) Uani 1 1 d . .
O2 O 0.5237(2) 0.2388(3) 0.50112(19) 0.0486(10) Uani 1 1 d . .
C1 C 0.6973(4) 0.2090(5) 0.4999(3) 0.0646(18) Uani 1 1 d . .
C2 C 0.6070(4) 0.2096(4) 0.5525(3) 0.0525(15) Uani 1 1 d . .
C3 C 0.7557(6) 0.3086(6) 0.5112(5) 0.097(3) Uani 1 1 d . .
H3A H 0.706932 0.361791 0.508945 0.145 Uiso 1 1 calc R U
H3B H 0.789967 0.308983 0.562614 0.145 Uiso 1 1 calc R U
H3C H 0.806027 0.316294 0.469058 0.145 Uiso 1 1 calc R U
C4 C 0.7780(6) 0.1369(6) 0.5045(4) 0.099(3) Uani 1 1 d . .
H4A H 0.806294 0.136193 0.558031 0.148 Uiso 1 1 calc R U
H4B H 0.750078 0.073405 0.491947 0.148 Uiso 1 1 calc R U
H4C H 0.831565 0.152964 0.466555 0.148 Uiso 1 1 calc R U
C5 C 0.5806(7) 0.1050(8) 0.5772(7) 0.146(5) Uani 1 1 d . .
H5A H 0.582399 0.063176 0.530615 0.219 Uiso 1 1 calc R U
H5B H 0.630251 0.082223 0.616121 0.219 Uiso 1 1 calc R U
H5C H 0.512582 0.103443 0.600571 0.219 Uiso 1 1 calc R U
C6 C 0.6021(6) 0.2644(9) 0.6253(4) 0.129(4) Uani 1 1 d . .
H6A H 0.657986 0.245035 0.660079 0.194 Uiso 1 1 calc R U
H6B H 0.607896 0.333118 0.613321 0.194 Uiso 1 1 calc R U
H6C H 0.537256 0.251945 0.651671 0.194 Uiso 1 1 calc R U
C11 C 0.4502(3) 0.4034(4) 0.3207(3) 0.0361(11) Uani 1 1 d . .
C12 C 0.4023(4) 0.4731(4) 0.2789(3) 0.0440(13) Uani 1 1 d . .
H12 H 0.417630 0.538937 0.287813 0.053 Uiso 1 1 calc R U
C13 C 0.3302(4) 0.4468(4) 0.2228(3) 0.0490(14) Uani 1 1 d . .
H13 H 0.296801 0.495365 0.193146 0.059 Uiso 1 1 calc R U
C14 C 0.3068(4) 0.3527(4) 0.2097(3) 0.0453(13) Uani 1 1 d . .
H14 H 0.256486 0.336147 0.171862 0.054 Uiso 1 1 calc R U
C15 C 0.3575(3) 0.2797(3) 0.2526(3) 0.0349(11) Uani 1 1 d . .
C16 C 0.3347(4) 0.1824(4) 0.2372(3) 0.0446(13) Uani 1 1 d . .
H16 H 0.284959 0.166726 0.198656 0.053 Uiso 1 1 calc R U
C17 C 0.3832(4) 0.1109(4) 0.2768(3) 0.0462(13) Uani 1 1 d . .
H17 H 0.367949 0.045474 0.265651 0.055 Uiso 1 1 calc R U
C18 C 0.4558(3) 0.1341(3) 0.3343(3) 0.0346(11) Uani 1 1 d . .
H18 H 0.489231 0.083320 0.361455 0.042 Uiso 1 1 calc R U
C19 C 0.4808(3) 0.2279(4) 0.3530(3) 0.0339(11) Uani 1 1 d . .
C20 C 0.4321(3) 0.3035(3) 0.3103(3) 0.0319(11) Uani 1 1 d . .

loop_
_atom_site_aniso_label
_atom_site_aniso_U_11
_atom_site_aniso_U_22
_atom_site_aniso_U_33
_atom_site_aniso_U_23
_atom_site_aniso_U_13
_atom_site_aniso_U_12
Br1 0.0621(4) 0.0453(4) 0.0497(4) -0.0032(3) -0.0127(3) -0.0095(3)
B1 0.037(3) 0.038(3) 0.033(3) 0.003(2) 0.001(2) -0.003(3)
O1 0.0265(18) 0.091(3) 0.037(2) 0.0016(19) -0.0005(15) 0.0071(18)
O2 0.0329(19) 0.082(3) 0.0310(19) -0.0004(18) 0.0002(15) 0.0057(18)
C1 0.041(3) 0.114(6) 0.038(3) 0.007(3) -0.007(3) 0.018(3)
C2 0.043(3) 0.077(4) 0.037(3) 0.002(3) -0.011(2) 0.012(3)
C3 0.095(6) 0.112(6) 0.083(5) 0.013(5) -0.035(5) -0.045(5)
C4 0.086(5) 0.141(7) 0.068(5) -0.016(5) -0.025(4) 0.062(5)
C5 0.103(7) 0.138(9) 0.198(11) 0.119(9) -0.018(7) -0.029(6)
C6 0.063(5) 0.268(14) 0.057(5) -0.042(6) -0.007(4) 0.021(7)
C11 0.034(3) 0.042(3) 0.032(3) -0.003(2) 0.004(2) 0.000(2)
C12 0.048(3) 0.037(3) 0.047(3) -0.001(2) 0.008(3) 0.005(2)
C13 0.046(3) 0.054(4) 0.047(3) 0.010(3) 0.000(3) 0.014(3)
C14 0.038(3) 0.058(4) 0.040(3) -0.001(3) -0.004(2) 0.008(3)
C15 0.029(2) 0.048(3) 0.028(3) -0.001(2) 0.0025(19) 0.004(2)
C16 0.043(3) 0.057(3) 0.033(3) -0.011(3) -0.006(2) -0.004(3)
C17 0.047(3) 0.044(3) 0.048(3) -0.007(3) -0.008(3) -0.003(3)
C18 0.036(3) 0.033(3) 0.035(3) -0.003(2) -0.003(2) 0.005(2)
C19 0.031(2) 0.042(3) 0.028(3) -0.003(2) 0.001(2) 0.001(2)
C20 0.025(2) 0.044(3) 0.027(2) -0.004(2) 0.0067(19) 0.001(2)

loop_
_atom_type_symbol
_atom_type_description
_atom_type_scat_dispersion_real
_atom_type_scat_dispersion_imag
_atom_type_scat_source
C C 0.0033 0.0016 'International Tables Vol C Tables 4.2.6.8 and 6.1.1.4'
H H 0.0000 0.0000 'International Tables Vol C Tables 4.2.6.8 and 6.1.1.4'
B B 0.0013 0.0007 'International Tables Vol C Tables 4.2.6.8 and 6.1.1.4'
O O 0.0106 0.0060 'International Tables Vol C Tables 4.2.6.8 and 6.1.1.4'
Br Br -0.2901 2.4595 'International Tables Vol C Tables 4.2.6.8 and 6.1.1.4'

loop_
_geom_angle_atom_site_label_1
_geom_angle_atom_site_label_2
_geom_angle_atom_site_label_3
_geom_angle
O1 B1 O2 113.9(5)
O1 B1 C19 122.4(5)
O2 B1 C19 122.3(4)
B1 O1 C1 106.9(4)
B1 O2 C2 107.6(4)
C4 C1 O1 109.1(5)
C4 C1 C2 123.6(6)
O1 C1 C2 104.7(4)
C4 C1 C3 103.7(6)
O1 C1 C3 106.7(5)
C2 C1 C3 108.0(6)
C6 C2 O2 109.1(5)
C6 C2 C1 123.2(6)
O2 C2 C1 104.3(4)
C6 C2 C5 104.7(8)
O2 C2 C5 104.6(5)
C1 C2 C5 109.6(7)
C1 C3 H3A 109.5
C1 C3 H3B 109.5
H3A C3 H3B 109.5
C1 C3 H3C 109.5
H3A C3 H3C 109.5
H3B C3 H3C 109.5
C1 C4 H4A 109.5
C1 C4 H4B 109.5
H4A C4 H4B 109.5
C1 C4 H4C 109.5
H4A C4 H4C 109.5
H4B C4 H4C 109.5
C2 C5 H5A 109.5
C2 C5 H5B 109.5
H5A C5 H5B 109.5
C2 C5 H5C 109.5
H5A C5 H5C 109.5
H5B C5 H5C 109.5
C2 C6 H6A 109.5
C2 C6 H6B 109.5
H6A C6 H6B 109.5
C2 C6 H6C 109.5
H6A C6 H6C 109.5
H6B C6 H6C 109.5
C12 C11 C20 123.8(5)
C12 C11 Br1 116.7(4)
C20 C11 Br1 119.5(4)
C11 C12 C13 119.1(5)
C11 C12 H12 120.4
C13 C12 H12 120.4
C14 C13 C12 121.2(5)
C14 C13 H13 119.4
C12 C13 H13 119.4
C13 C14 C15 119.8(5)
C13 C14 H14 120.1
C15 C14 H14 120.1
C16 C15 C14 119.5(5)
C16 C15 C20 119.8(4)
C14 C15 C20 120.7(5)
C17 C16 C15 120.7(5)
C17 C16 H16 119.6
C15 C16 H16 119.6
C16 C17 C18 119.6(5)
C16 C17 H17 120.2
C18 C17 H17 120.2
C19 C18 C17 122.6(5)
C19 C18 H18 118.7
C17 C18 H18 118.7
C18 C19 C20 118.2(4)
C18 C19 B1 111.3(4)
C20 C19 B1 130.3(4)
C11 C20 C15 115.3(4)
C11 C20 C19 125.6(4)
C15 C20 C19 119.1(4)

loop_
_geom_bond_atom_site_label_1
_geom_bond_atom_site_label_2
_geom_bond_distance
Br1 C11 1.906(5)
B1 O1 1.343(6)
B1 O2 1.345(6)
B1 C19 1.591(7)
O1 C1 1.468(6)
O2 C2 1.458(6)
C1 C4 1.463(9)
C1 C2 1.487(8)
C1 C3 1.596(9)
C2 C6 1.448(9)
C2 C5 1.553(11)
C3 H3A 0.9800
C3 H3B 0.9800
C3 H3C 0.9800
C4 H4A 0.9800
C4 H4B 0.9800
C4 H4C 0.9800
C5 H5A 0.9800
C5 H5B 0.9800
C5 H5C 0.9800
C6 H6A 0.9800
C6 H6B 0.9800
C6 H6C 0.9800
C11 C12 1.355(7)
C11 C20 1.421(7)
C12 C13 1.391(8)
C12 H12 0.9500
C13 C14 1.362(7)
C13 H13 0.9500
C14 C15 1.415(7)
C14 H14 0.9500
C15 C16 1.409(7)
C15 C20 1.425(6)
C16 C17 1.360(7)
C16 H16 0.9500
C17 C18 1.402(7)
C17 H17 0.9500
C18 C19 1.382(7)
C18 H18 0.9500
C19 C20 1.427(7)

loop_
_geom_torsion_atom_site_label_1
_geom_torsion_atom_site_label_2
_geom_torsion_atom_site_label_3
_geom_torsion_atom_site_label_4
_geom_torsion
O2 B1 O1 C1 -5.7(7)
C19 B1 O1 C1 -172.2(5)
O1 B1 O2 C2 -5.1(6)
C19 B1 O2 C2 161.5(5)
B1 O1 C1 C4 147.8(6)
B1 O1 C1 C2 13.7(7)
B1 O1 C1 C3 -100.7(6)
B1 O2 C2 C6 146.7(6)
B1 O2 C2 C1 13.3(6)
B1 O2 C2 C5 -101.8(7)
C4 C1 C2 C6 93.6(10)
O1 C1 C2 C6 -140.9(7)
C3 C1 C2 C6 -27.5(9)
C4 C1 C2 O2 -141.6(6)
O1 C1 C2 O2 -16.1(6)
C3 C1 C2 O2 97.3(5)
C4 C1 C2 C5 -30.1(9)
O1 C1 C2 C5 95.4(7)
C3 C1 C2 C5 -151.2(6)
C20 C11 C12 C13 0.6(8)
Br1 C11 C12 C13 179.9(4)
C11 C12 C13 C14 0.4(8)
C12 C13 C14 C15 -1.2(8)
C13 C14 C15 C16 -178.4(5)
C13 C14 C15 C20 0.9(7)
C14 C15 C16 C17 179.2(5)
C20 C15 C16 C17 -0.1(7)
C15 C16 C17 C18 0.7(8)
C16 C17 C18 C19 0.2(8)
C17 C18 C19 C20 -1.7(7)
C17 C18 C19 B1 174.1(4)
O1 B1 C19 C18 74.9(6)
O2 B1 C19 C18 -90.5(6)
O1 B1 C19 C20 -110.0(6)
O2 B1 C19 C20 84.6(7)
C12 C11 C20 C15 -0.8(7)
Br1 C11 C20 C15 179.9(3)
C12 C11 C20 C19 -180.0(5)
Br1 C11 C20 C19 0.7(6)
C16 C15 C20 C11 179.3(4)
C14 C15 C20 C11 0.0(6)
C16 C15 C20 C19 -1.5(6)
C14 C15 C20 C19 179.3(4)
C18 C19 C20 C11 -178.6(4)
B1 C19 C20 C11 6.6(8)
C18 C19 C20 C15 2.3(6)
B1 C19 C20 C15 -172.6(4)
